data_1577372
loop_
_publ_author_name
'Nahon, Emily'
'Nelmes, Gareth R.'
'Dallerba, Elena'
'Lim, Li Feng'
'Cox, Nicholas'
'McMullin, Claire L.'
'Massi, Massimiliano'
'Kallmeier, Fabian'
'Hicks, Jamie'

_publ_section_title
;
 Xanthene-to-fluorene skeletal editing <i>via</i> oxygen deletion mediated
 by boron and aluminium radicals.
;
_journal_issue 21
_journal_name_full 'Chemical science'
_journal_page_first 10755
_journal_page_last 10761
_journal_paper_doi 10.1039/d6sc01056c
_journal_volume 17
_journal_year 2026
_chemical_formula_moiety 'C52 H74 B Li N2 O3'
_chemical_formula_sum 'C52 H74 B Li N2 O3'
_chemical_formula_weight 792.88
_space_group_crystal_system monoclinic
_space_group_IT_number 15
_space_group_name_Hall '-I 2ya'
_space_group_name_H-M_alt 'I 1 2/a 1'
_atom_sites_solution_hydrogens geom
_atom_sites_solution_primary dual
_audit_creation_date 2023-06-30
_audit_creation_method
;
Olex2 1.5
(compiled 2022.04.07 svn.rca3783a0 for OlexSys, GUI svn.r6498)
;
_audit_update_record
;
2025-12-11 deposited with the CCDC.	2026-04-17 downloaded from the CCDC.
;
_cell_angle_alpha 90
_cell_angle_beta 90.510(2)
_cell_angle_gamma 90
_cell_formula_units_Z 8
_cell_length_a 19.3413(4)
_cell_length_b 10.2642(2)
_cell_length_c 48.7620(8)
_cell_measurement_reflns_used 14946
_cell_measurement_temperature 150.00(10)
_cell_measurement_theta_max 77.8350
_cell_measurement_theta_min 3.6120
_cell_volume 9680.0(3)
_computing_cell_refinement 'CrysAlisPro 1.171.42.85a (Rigaku OD, 2023)'
_computing_data_collection 'CrysAlisPro 1.171.42.85a (Rigaku OD, 2023)'
_computing_data_reduction 'CrysAlisPro 1.171.42.85a (Rigaku OD, 2023)'
_computing_molecular_graphics 'Olex2 1.5 (Dolomanov et al., 2009)'
_computing_publication_material 'Olex2 1.5 (Dolomanov et al., 2009)'
_computing_structure_refinement 'SHELXL 2018/3 (Sheldrick, 2015)'
_computing_structure_solution 'SHELXT 2018/2 (Sheldrick, 2018)'
_diffrn_ambient_environment N~2~
_diffrn_ambient_temperature 150.00(10)
_diffrn_detector 'Hybrid Pixel Array Detector'
_diffrn_detector_area_resol_mean 10.0000
_diffrn_detector_type HyPix
_diffrn_measured_fraction_theta_full 1.000
_diffrn_measured_fraction_theta_max 0.988
_diffrn_measurement_details
;
List of Runs (angles in degrees, time in seconds):

  # Type    Start    End  Width  t~exp~   \w     \q     \k     \f   Frames
#--------------------------------------------------------------------------
  1  \w     -2.00  24.00   0.50    1.50    --  -46.70  15.00 -38.00   52
  2  \w   -120.00 -95.00   0.50    1.50    --  -46.70 -15.00 151.00   50
  3  \w     36.00  61.00   0.50    1.50    --   46.70  15.00 -38.00   50
  4  \w    127.00 178.00   0.50    4.00    --  107.75  15.00 -38.00  102
  5  \w     93.00 119.00   0.50    4.00    --  107.75  15.00 -38.00   52
  6  \w    -86.00 -12.00   0.50    1.50    --  -46.70 125.00-120.00  148
  7  \w    -42.00  -2.00   0.50    1.50    --  -46.70  57.00 120.00   80
  8  \w    -36.00  23.00   0.50    1.50    --  -46.70  57.00-150.00  118
  9  \w     -8.00  21.00   0.50    1.50    --  -46.70  19.00  90.00   58
 10  \w     -4.00  26.00   0.50    1.50    --  -46.70  38.00 150.00   60
 11  \w    -22.00  18.00   0.50    1.50    --  -46.70  38.00  30.00   80
 12  \w     56.00  91.00   0.50    1.50    --   46.70-125.00  60.00   70
 13  \w     69.00 112.00   0.50    1.50    --   46.70  15.00 -38.00   86
 14  \w    -25.00  36.00   0.50    1.50    --   46.70 -15.00 151.00  122
 15  \w     99.00 176.00   0.50    4.00    --  107.75  30.00-150.00  154
 16  \w     39.00 108.00   0.50    4.00    --  107.75-104.00 114.47  138
 17  \w     44.00 107.00   0.50    4.00    --  107.75-103.00 152.67  126
 18  \w     52.00  78.00   0.50    4.00    --  107.75 -77.00-120.00   52
 19  \w     93.00 118.00   0.50    4.00    --  107.75 -77.00-120.00   50
 20  \w     35.00  74.00   0.50    4.00    --  107.75 -61.00  90.00   78
 21  \w     64.00 111.00   0.50    4.00    --  107.75-125.00  90.00   94
 22  \w     34.00  73.00   0.50    4.00    --  107.75 -95.00-180.00   78
 23  \w     96.00 135.00   0.50    4.00    --  107.75  30.00 -90.00   78
 24  \w     77.00 104.00   0.50    4.00    --  107.75 -95.00 -30.00   54
 25  \w     32.00  59.00   0.50    4.00    --  107.75 -30.00-120.00   54
 26  \w    153.00 178.00   0.50    4.00    --  107.75  30.00 -90.00   50
 27  \w     74.00 108.00   0.50    4.00    --  107.75-104.00-159.17   68
 28  \w     79.00 105.00   0.50    4.00    --  107.75 -95.00-120.00   52
 29  \w     35.00  64.00   0.50    4.00    --  107.75 -45.00  30.00   58
 30  \w     45.00  72.00   0.50    4.00    --  107.75 -45.00 -30.00   54
 31  \w     49.00  74.00   0.50    4.00    --  107.75 -95.00 -30.00   50
 32  \w     37.00  63.00   0.50    4.00    --  107.75 -95.00   0.00   52
 33  \w     74.00 106.00   0.50    4.00    --  107.75 -95.00   0.00   64
 34  \w     91.00 116.00   0.50    4.00    --  107.75  61.00 -60.00   50
 35  \w    151.00 176.00   0.50    4.00    --  107.75  61.00 -60.00   50
 36  \w     34.00  59.00   0.50    4.00    --  107.75 -30.00-150.00   50
 37  \w     75.00 110.00   0.50    4.00    --  107.75-125.00 120.00   70
 38  \w     37.00  69.00   0.50    4.00    --  107.75-125.00 120.00   64
 39  \w     35.00  69.00   0.50    4.00    --  107.75 -45.00   0.00   68
 40  \w     72.00 107.00   0.50    4.00    --  107.75-125.00 -90.00   70
 41  \w     37.00  63.00   0.50    4.00    --  107.75-125.00 -90.00   52
 42  \w     41.00  90.00   0.50    4.00    --  107.75 -61.00 150.00   98
 43  \w    100.00 173.00   0.50    4.00    --  107.75  15.00   0.00  146
 44  \w     60.00 106.00   0.50    4.00    --  107.75 -95.00 -90.00   92
 45  \w     75.00 100.00   0.50    4.00    --  107.75 -95.00 150.00   50
 46  \w     39.00  64.00   0.50    4.00    --  107.75 -45.00-120.00   50
 47  \w    116.00 174.00   0.50    4.00    --  107.75  15.00  30.00  116
 48  \w     97.00 138.00   0.50    4.00    --  107.75 125.00-120.00   82
 49  \w    141.00 166.00   0.50    4.00    --  107.75 125.00-120.00   50
 50  \w     57.00  93.00   0.50    4.00    --  107.75 -61.00 -60.00   72
 51  \w     50.00  75.00   0.50    4.00    --  107.75-141.00 138.26   50
 52  \w     36.00  65.00   0.50    4.00    --  107.75 -95.00-120.00   58
;
_diffrn_measurement_device 'four-circle diffractometer'
_diffrn_measurement_device_type 'SuperNova, Dual, Cu at home/near, HyPix'
_diffrn_measurement_method '\w scans'
_diffrn_orient_matrix_type 'CrysAlisPro convention (1999,Acta A55,543-557)'
_diffrn_orient_matrix_UB_11 0.0331932000
_diffrn_orient_matrix_UB_12 -0.1356110000
_diffrn_orient_matrix_UB_13 0.0034026000
_diffrn_orient_matrix_UB_21 0.0709049000
_diffrn_orient_matrix_UB_22 0.0642635000
_diffrn_orient_matrix_UB_23 0.0051313000
_diffrn_orient_matrix_UB_31 -0.0146404000
_diffrn_orient_matrix_UB_32 0.0041573000
_diffrn_orient_matrix_UB_33 0.0309847000
_diffrn_radiation_monochromator mirror
_diffrn_radiation_probe x-ray
_diffrn_radiation_type 'Cu K\a'
_diffrn_radiation_wavelength 1.54184
_diffrn_reflns_av_R_equivalents 0.1040
_diffrn_reflns_av_unetI/netI 0.0652
_diffrn_reflns_Laue_measured_fraction_full 1.000
_diffrn_reflns_Laue_measured_fraction_max 0.988
_diffrn_reflns_limit_h_max 24
_diffrn_reflns_limit_h_min -24
_diffrn_reflns_limit_k_max 13
_diffrn_reflns_limit_k_min -12
_diffrn_reflns_limit_l_max 60
_diffrn_reflns_limit_l_min -39
_diffrn_reflns_number 65083
_diffrn_reflns_point_group_measured_fraction_full 1.000
_diffrn_reflns_point_group_measured_fraction_max 0.988
_diffrn_reflns_theta_full 67.684
_diffrn_reflns_theta_max 78.129
_diffrn_reflns_theta_min 3.626
_diffrn_source 'micro-focus sealed X-ray tube'
_diffrn_source_type 'SuperNova (Cu) X-ray Source'
_exptl_absorpt_coefficient_mu 0.498
_exptl_absorpt_correction_T_max 1.00000
_exptl_absorpt_correction_T_min 0.85555
_exptl_absorpt_correction_type multi-scan
_exptl_absorpt_process_details
;
CrysAlisPro 1.171.42.85a (Rigaku Oxford Diffraction, 2023)
Empirical absorption correction using spherical harmonics,
implemented in SCALE3 ABSPACK scaling algorithm.
;
_exptl_crystal_colour colourless
_exptl_crystal_colour_primary colourless
_exptl_crystal_density_diffrn 1.088
_exptl_crystal_description block
_exptl_crystal_F_000 3456
_exptl_crystal_size_max 0.1
_exptl_crystal_size_mid 0.045
_exptl_crystal_size_min 0.03
_refine_diff_density_max 0.339
_refine_diff_density_min -0.255
_refine_diff_density_rms 0.044
_refine_ls_extinction_method none
_refine_ls_goodness_of_fit_ref 1.026
_refine_ls_hydrogen_treatment constr
_refine_ls_matrix_type full
_refine_ls_number_parameters 577
_refine_ls_number_reflns 10240
_refine_ls_number_restraints 122
_refine_ls_restrained_S_all 1.052
_refine_ls_R_factor_all 0.0822
_refine_ls_R_factor_gt 0.0523
_refine_ls_shift/su_max 0.001
_refine_ls_shift/su_mean 0.000
_refine_ls_structure_factor_coef Fsqd
_refine_ls_weighting_details 'w=1/[\s^2^(Fo^2^)+(0.0603P)^2^+2.7663P] where P=(Fo^2^+2Fc^2^)/3'
_refine_ls_weighting_scheme calc
_refine_ls_wR_factor_gt 0.1253
_refine_ls_wR_factor_ref 0.1412
_reflns_Friedel_coverage 0.000
_reflns_number_gt 6970
_reflns_number_total 10240
_reflns_threshold_expression 'I > 2\s(I)'
_cod_data_source_file d6sc01056c2.cif
_cod_data_source_block 4-Li
_cod_database_code 1577372
_shelx_shelxl_version_number 2018/3
_chemical_oxdiff_formula 'C52 H74 B1 Li1 N2 O3'
_chemical_oxdiff_usercomment THF
_shelx_space_group_comment
;
The symmetry employed for this shelxl refinement is uniquely defined
by the following loop, which should always be used as a source of
symmetry information in preference to the above space-group names.
They are only intended as comments.
;
_shelx_estimated_absorpt_t_max 0.985
_shelx_estimated_absorpt_t_min 0.952
_olex2_refinement_description
;
1. Fixed Uiso
 At 1.2 times of:
  All C(H) groups, All C(H,H) groups
 At 1.5 times of:
  All C(H,H,H) groups
2. Restrained distances
 C18-C17 = C18A-C17 = C19A-C17 = C19-C17 = C20-C17 = C20A-C17
 1.53 with sigma of 0.008
 C18A-C19A = C20A-C20 = C18-C19
 2.5 with sigma of 0.008
3. Uiso/Uaniso restraints and constraints
C18 \\sim C18A \\sim C19A \\sim C19 \\sim C20 \\sim C20A \\sim C17: within 2A
with sigma of 0.005 and sigma for terminal atoms of 0.01 within 2A
C49 \\sim O3 \\sim C52 \\sim C51 \\sim C50: within 2A with sigma of 0.005 and
sigma for terminal atoms of 0.01 within 2A
O2 \\sim C45 \\sim C46 \\sim C47 \\sim C48: within 2A with sigma of 0.005 and
sigma for terminal atoms of 0.01 within 2A
4. Others
 Sof(C18A)=Sof(H18D)=Sof(H18E)=Sof(H18F)=Sof(C20A)=Sof(H20D)=Sof(H20E)=
 Sof(H20F)=Sof(C19A)=Sof(H19D)=Sof(H19E)=Sof(H19F)=1-FVAR(1)
 Sof(C20)=Sof(H20A)=Sof(H20B)=Sof(H20C)=Sof(C19)=Sof(H19A)=Sof(H19B)=Sof(H19C)=
 Sof(C18)=Sof(H18A)=Sof(H18B)=Sof(H18C)=FVAR(1)
5.a Ternary CH refined with riding coordinates:
 C27(H27), C42(H42), C39(H39), C30(H30)
5.b Secondary CH2 refined with riding coordinates:
 C45(H45A,H45B), C52(H52A,H52B), C49(H49A,H49B), C51(H51A,H51B), C48(H48A,
 H48B), C46(H46A,H46B), C50(H50A,H50B), C47(H47A,H47B)
5.c Aromatic/amide H refined with riding coordinates:
 C3(H3), C13(H13), C6(H6), C5(H5), C16(H16), C15(H15), C37(H37), C35(H35),
 C25(H25), C23(H23), C36(H36), C24(H24)
5.d Idealised Me refined as rotating group:
 C9(H9A,H9B,H9C), C10(H10A,H10B,H10C), C8(H8A,H8B,H8C), C43(H43A,H43B,H43C),
 C29(H29A,H29B,H29C), C28(H28A,H28B,H28C), C32(H32A,H32B,H32C), C31(H31A,H31B,
 H31C), C44(H44A,H44B,H44C), C41(H41A,H41B,H41C), C40(H40A,H40B,H40C), C20(H20A,
 H20B,H20C), C19(H19A,H19B,H19C), C18(H18A,H18B,H18C), C18A(H18D,H18E,H18F),
 C20A(H20D,H20E,H20F), C19A(H19D,H19E,H19F)
;
_olex2_submission_special_instructions 'No special instructions were received'
_oxdiff_exptl_absorpt_empirical_details
;
Empirical correction (ABSPACK) includes:
- Absorption correction using spherical harmonics
- Frame scaling
;
_oxdiff_exptl_absorpt_empirical_full_max 1.562
_oxdiff_exptl_absorpt_empirical_full_min 0.725

loop_
_space_group_symop_operation_xyz
'x, y, z'
'-x+1/2, y, -z'
'x+1/2, y+1/2, z+1/2'
'-x+1, y+1/2, -z+1/2'
'-x, -y, -z'
'x-1/2, -y, z'
'-x+1/2, -y+1/2, -z+1/2'
'x, -y+1/2, z+1/2'

loop_
_atom_site_label
_atom_site_type_symbol
_atom_site_fract_x
_atom_site_fract_y
_atom_site_fract_z
_atom_site_U_iso_or_equiv
_atom_site_adp_type
_atom_site_occupancy
_atom_site_site_symmetry_order
_atom_site_calc_flag
_atom_site_refinement_flags_posn
_atom_site_refinement_flags_adp
_atom_site_refinement_flags_occupancy
_atom_site_disorder_assembly
_atom_site_disorder_group
O1 O 0.25732(6) 0.62900(13) 0.37569(2) 0.0355(3) Uani 1 1 d . . . . .
O2 O 0.14081(7) 0.41329(15) 0.35749(3) 0.0469(3) Uani 1 1 d . U . . .
N2 N 0.34835(7) 0.73774(13) 0.40077(3) 0.0261(3) Uani 1 1 d . . . . .
N1 N 0.35847(7) 0.68157(13) 0.34933(3) 0.0251(3) Uani 1 1 d . . . . .
O3 O 0.09633(7) 0.64392(16) 0.39236(3) 0.0506(4) Uani 1 1 d . U . . .
C21 C 0.32573(8) 0.60927(17) 0.32724(3) 0.0275(3) Uani 1 1 d . . . . .
C12 C 0.41813(8) 0.76152(16) 0.40751(3) 0.0254(3) Uani 1 1 d . . . . .
C11 C 0.46668(8) 0.80204(16) 0.38794(3) 0.0265(3) Uani 1 1 d . . . . .
C3 C 0.41512(8) 0.80124(16) 0.31250(3) 0.0269(3) Uani 1 1 d . . . . .
H3 H 0.390417 0.748727 0.299710 0.032 Uiso 1 1 calc R U . . .
C2 C 0.40735(8) 0.77465(15) 0.34074(3) 0.0245(3) Uani 1 1 d . . . . .
C13 C 0.44028(9) 0.75078(17) 0.43499(3) 0.0285(3) Uani 1 1 d . . . . .
H13 H 0.406949 0.728189 0.448371 0.034 Uiso 1 1 calc R U . . .
C33 C 0.30032(8) 0.76017(17) 0.42277(3) 0.0270(3) Uani 1 1 d . . . . .
C1 C 0.45096(8) 0.84148(16) 0.35922(3) 0.0264(3) Uani 1 1 d . . . . .
C4 C 0.45694(9) 0.90008(16) 0.30243(3) 0.0277(3) Uani 1 1 d . . . . .
C6 C 0.48912(9) 0.94695(17) 0.34884(3) 0.0307(4) Uani 1 1 d . . . . .
H6 H 0.514511 0.999468 0.361417 0.037 Uiso 1 1 calc R U . . .
C5 C 0.49158(9) 0.97798(17) 0.32140(3) 0.0312(4) Uani 1 1 d . . . . .
H5 H 0.516767 1.052115 0.315471 0.037 Uiso 1 1 calc R U . . .
C38 C 0.28166(9) 0.88937(18) 0.42834(4) 0.0324(4) Uani 1 1 d . . . . .
C34 C 0.27444(9) 0.65781(17) 0.43886(3) 0.0305(4) Uani 1 1 d . . . . .
C14 C 0.50789(9) 0.77122(17) 0.44369(3) 0.0304(4) Uani 1 1 d . . . . .
C26 C 0.35237(9) 0.48629(17) 0.32057(3) 0.0300(3) Uani 1 1 d . . . . .
C16 C 0.53556(9) 0.81373(19) 0.39671(3) 0.0331(4) Uani 1 1 d . . . . .
H16 H 0.569621 0.833227 0.383406 0.040 Uiso 1 1 calc R U . . .
C7 C 0.46323(9) 0.92703(17) 0.27153(3) 0.0317(4) Uani 1 1 d . . . . .
C27 C 0.40713(9) 0.42272(18) 0.33847(4) 0.0345(4) Uani 1 1 d . . . . .
H27 H 0.434746 0.493584 0.347407 0.041 Uiso 1 1 calc R U . . .
C22 C 0.27059(9) 0.66377(19) 0.31206(3) 0.0338(4) Uani 1 1 d . . . . .
C15 C 0.55663(9) 0.7984(2) 0.42365(3) 0.0354(4) Uani 1 1 d . . . . .
H15 H 0.604133 0.806442 0.428486 0.042 Uiso 1 1 calc R U . . .
C42 C 0.29515(10) 0.51642(18) 0.43462(4) 0.0349(4) Uani 1 1 d . . . . .
H42 H 0.324795 0.511917 0.417949 0.042 Uiso 1 1 calc R U . . .
C37 C 0.23693(10) 0.9149(2) 0.44997(4) 0.0410(4) Uani 1 1 d . . . . .
H37 H 0.224142 1.002282 0.453875 0.049 Uiso 1 1 calc R U . . .
C35 C 0.22953(10) 0.6881(2) 0.46012(4) 0.0391(4) Uani 1 1 d . . . . .
H35 H 0.211233 0.619666 0.470994 0.047 Uiso 1 1 calc R U . . .
C39 C 0.30847(11) 1.00138(18) 0.41123(4) 0.0403(4) Uani 1 1 d . . . . .
H39 H 0.342887 0.965092 0.398088 0.048 Uiso 1 1 calc R U . . .
C30 C 0.23868(10) 0.7944(2) 0.31877(4) 0.0400(4) Uani 1 1 d . . . . .
H30 H 0.263068 0.830127 0.335302 0.048 Uiso 1 1 calc R U . . .
C9 C 0.42930(11) 0.8203(2) 0.25412(3) 0.0378(4) Uani 1 1 d . . . . .
H9A H 0.451033 0.736276 0.258316 0.057 Uiso 1 1 calc R U . . .
H9B H 0.435277 0.840378 0.234641 0.057 Uiso 1 1 calc R U . . .
H9C H 0.379873 0.815835 0.258267 0.057 Uiso 1 1 calc R U . . .
C25 C 0.32514(11) 0.4207(2) 0.29773(4) 0.0411(4) Uani 1 1 d . . . . .
H25 H 0.343097 0.337842 0.292825 0.049 Uiso 1 1 calc R U . . .
C23 C 0.24517(10) 0.5937(2) 0.28956(4) 0.0427(5) Uani 1 1 d . . . . .
H23 H 0.208074 0.628984 0.279042 0.051 Uiso 1 1 calc R U . . .
C17 C 0.52866(10) 0.7589(2) 0.47402(3) 0.0396(4) Uani 1 1 d D U . . .
C10 C 0.42813(12) 1.0577(2) 0.26502(4) 0.0434(5) Uani 1 1 d . . . . .
H10A H 0.379701 1.054366 0.270713 0.065 Uiso 1 1 calc R U . . .
H10B H 0.430260 1.074296 0.245252 0.065 Uiso 1 1 calc R U . . .
H10C H 0.452027 1.127733 0.274927 0.065 Uiso 1 1 calc R U . . .
C36 C 0.21101(11) 0.8150(2) 0.46575(4) 0.0438(5) Uani 1 1 d . . . . .
H36 H 0.180565 0.833484 0.480428 0.053 Uiso 1 1 calc R U . . .
C24 C 0.27240(12) 0.4753(2) 0.28226(4) 0.0469(5) Uani 1 1 d . . . . .
H24 H 0.254973 0.430887 0.266570 0.056 Uiso 1 1 calc R U . . .
C8 C 0.53983(10) 0.9354(2) 0.26371(4) 0.0419(4) Uani 1 1 d . . . . .
H8A H 0.562320 1.004628 0.274378 0.063 Uiso 1 1 calc R U . . .
H8B H 0.543561 0.954989 0.244103 0.063 Uiso 1 1 calc R U . . .
H8C H 0.562507 0.852033 0.267643 0.063 Uiso 1 1 calc R U . . .
C45 C 0.07609(10) 0.4215(2) 0.34321(4) 0.0474(5) Uani 1 1 d . U . . .
H45A H 0.058694 0.512225 0.343251 0.057 Uiso 1 1 calc R U . . .
H45B H 0.041294 0.364735 0.351968 0.057 Uiso 1 1 calc R U . . .
B1 B 0.31869(10) 0.68079(19) 0.37535(4) 0.0271(4) Uani 1 1 d . . . . .
C43 C 0.33748(12) 0.4651(2) 0.45897(4) 0.0477(5) Uani 1 1 d . . . . .
H43A H 0.379324 0.518003 0.461251 0.072 Uiso 1 1 calc R U . . .
H43B H 0.350459 0.374286 0.455595 0.072 Uiso 1 1 calc R U . . .
H43C H 0.309760 0.470255 0.475661 0.072 Uiso 1 1 calc R U . . .
C52 C 0.04185(12) 0.5801(2) 0.40702(5) 0.0529(5) Uani 1 1 d . U . . .
H52A H 0.057540 0.494687 0.414160 0.063 Uiso 1 1 calc R U . . .
H52B H 0.000996 0.566416 0.394989 0.063 Uiso 1 1 calc R U . . .
C29 C 0.45699(12) 0.3358(2) 0.32283(5) 0.0532(5) Uani 1 1 d . . . . .
H29A H 0.431885 0.260709 0.315350 0.080 Uiso 1 1 calc R U . . .
H29B H 0.493613 0.305455 0.335290 0.080 Uiso 1 1 calc R U . . .
H29C H 0.477549 0.385454 0.307793 0.080 Uiso 1 1 calc R U . . .
C28 C 0.37280(12) 0.3434(2) 0.36113(5) 0.0530(5) Uani 1 1 d . . . . .
H28A H 0.340776 0.399224 0.371248 0.080 Uiso 1 1 calc R U . . .
H28B H 0.408335 0.309827 0.373716 0.080 Uiso 1 1 calc R U . . .
H28C H 0.347291 0.270434 0.352954 0.080 Uiso 1 1 calc R U . . .
C49 C 0.10159(13) 0.7777(2) 0.40096(5) 0.0556(5) Uani 1 1 d . U . . .
H49A H 0.100928 0.836384 0.384858 0.067 Uiso 1 1 calc R U . . .
H49B H 0.145146 0.792063 0.411343 0.067 Uiso 1 1 calc R U . . .
C32 C 0.24585(13) 0.8936(3) 0.29549(5) 0.0591(6) Uani 1 1 d . . . . .
H32A H 0.294944 0.907912 0.291701 0.089 Uiso 1 1 calc R U . . .
H32B H 0.224486 0.976181 0.300920 0.089 Uiso 1 1 calc R U . . .
H32C H 0.222705 0.860306 0.278966 0.089 Uiso 1 1 calc R U . . .
C31 C 0.16186(11) 0.7814(3) 0.32559(5) 0.0571(6) Uani 1 1 d . . . . .
H31A H 0.136287 0.752641 0.309241 0.086 Uiso 1 1 calc R U . . .
H31B H 0.143987 0.865970 0.331600 0.086 Uiso 1 1 calc R U . . .
H31C H 0.156153 0.717324 0.340291 0.086 Uiso 1 1 calc R U . . .
C44 C 0.23277(12) 0.4285(2) 0.42988(5) 0.0540(5) Uani 1 1 d . . . . .
H44A H 0.207672 0.417953 0.447103 0.081 Uiso 1 1 calc R U . . .
H44B H 0.248345 0.343158 0.423394 0.081 Uiso 1 1 calc R U . . .
H44C H 0.202134 0.467945 0.416075 0.081 Uiso 1 1 calc R U . . .
C41 C 0.25043(13) 1.0627(3) 0.39451(6) 0.0645(7) Uani 1 1 d . . . . .
H41A H 0.230011 0.997063 0.382295 0.097 Uiso 1 1 calc R U . . .
H41B H 0.268912 1.134569 0.383551 0.097 Uiso 1 1 calc R U . . .
H41C H 0.214918 1.096092 0.406874 0.097 Uiso 1 1 calc R U . . .
C51 C 0.02496(16) 0.6709(3) 0.43009(6) 0.0701(7) Uani 1 1 d . U . . .
H51A H -0.024345 0.663744 0.435164 0.084 Uiso 1 1 calc R U . . .
H51B H 0.053993 0.652194 0.446447 0.084 Uiso 1 1 calc R U . . .
C48 C 0.18534(13) 0.3262(3) 0.34294(6) 0.0633(6) Uani 1 1 d . U . . .
H48A H 0.200832 0.254096 0.355007 0.076 Uiso 1 1 calc R U . . .
H48B H 0.226540 0.372974 0.336148 0.076 Uiso 1 1 calc R U . . .
C40 C 0.34559(15) 1.1024(2) 0.42894(6) 0.0660(7) Uani 1 1 d . . . . .
H40A H 0.312970 1.139898 0.442016 0.099 Uiso 1 1 calc R U . . .
H40B H 0.363937 1.171527 0.417214 0.099 Uiso 1 1 calc R U . . .
H40C H 0.383711 1.060558 0.438962 0.099 Uiso 1 1 calc R U . . .
C46 C 0.08960(13) 0.3776(3) 0.31477(5) 0.0630(6) Uani 1 1 d . U . . .
H46A H 0.107998 0.449431 0.303419 0.076 Uiso 1 1 calc R U . . .
H46B H 0.047171 0.342598 0.305965 0.076 Uiso 1 1 calc R U . . .
C50 C 0.04063(16) 0.8032(3) 0.41876(6) 0.0688(7) Uani 1 1 d . U . . .
H50A H 0.001120 0.837644 0.407936 0.083 Uiso 1 1 calc R U . . .
H50B H 0.052267 0.865612 0.433586 0.083 Uiso 1 1 calc R U . . .
C20 C 0.4714(4) 0.8058(11) 0.49281(16) 0.0647(19) Uani 0.646(15) 1 d D U P A 1
H20A H 0.458802 0.895452 0.487987 0.097 Uiso 0.646(15) 1 calc R U P A 1
H20B H 0.487673 0.802934 0.511894 0.097 Uiso 0.646(15) 1 calc R U P A 1
H20C H 0.430917 0.749248 0.490655 0.097 Uiso 0.646(15) 1 calc R U P A 1
C47 C 0.14211(15) 0.2738(3) 0.31900(6) 0.0741(7) Uani 1 1 d . U . . .
H47A H 0.170668 0.261808 0.302439 0.089 Uiso 1 1 calc R U . . .
H47B H 0.120060 0.189821 0.323753 0.089 Uiso 1 1 calc R U . . .
C19 C 0.5444(4) 0.6136(4) 0.47917(18) 0.0573(15) Uani 0.646(15) 1 d D U P A 1
H19A H 0.503236 0.561519 0.474895 0.086 Uiso 0.646(15) 1 calc R U P A 1
H19B H 0.557465 0.600866 0.498451 0.086 Uiso 0.646(15) 1 calc R U P A 1
H19C H 0.582590 0.585945 0.467428 0.086 Uiso 0.646(15) 1 calc R U P A 1
C18 C 0.5957(3) 0.8347(7) 0.48056(11) 0.0486(13) Uani 0.646(15) 1 d D U P A 1
H18A H 0.634043 0.797364 0.470147 0.073 Uiso 0.646(15) 1 calc R U P A 1
H18B H 0.606086 0.828538 0.500232 0.073 Uiso 0.646(15) 1 calc R U P A 1
H18C H 0.589707 0.926411 0.475467 0.073 Uiso 0.646(15) 1 calc R U P A 1
Li1 Li 0.17583(18) 0.5619(4) 0.37640(8) 0.0510(9) Uani 1 1 d . . . . .
C18A C 0.5714(8) 0.8784(11) 0.4817(2) 0.060(2) Uani 0.354(15) 1 d D U P A 2
H18D H 0.611426 0.884489 0.469612 0.089 Uiso 0.354(15) 1 calc R U P A 2
H18E H 0.587261 0.870646 0.500780 0.089 Uiso 0.354(15) 1 calc R U P A 2
H18F H 0.542889 0.956808 0.479684 0.089 Uiso 0.354(15) 1 calc R U P A 2
C20A C 0.4644(6) 0.7595(12) 0.4923(3) 0.043(2) Uani 0.354(15) 1 d D U P A 2
H20D H 0.436915 0.837665 0.488484 0.064 Uiso 0.354(15) 1 calc R U P A 2
H20E H 0.478865 0.759376 0.511625 0.064 Uiso 0.354(15) 1 calc R U P A 2
H20F H 0.436552 0.681753 0.488487 0.064 Uiso 0.354(15) 1 calc R U P A 2
C19A C 0.5670(7) 0.6338(10) 0.4797(3) 0.056(2) Uani 0.354(15) 1 d D U P A 2
H19D H 0.537991 0.559552 0.474393 0.084 Uiso 0.354(15) 1 calc R U P A 2
H19E H 0.578029 0.628118 0.499366 0.084 Uiso 0.354(15) 1 calc R U P A 2
H19F H 0.609893 0.632247 0.469203 0.084 Uiso 0.354(15) 1 calc R U P A 2

loop_
_atom_site_aniso_label
_atom_site_aniso_U_11
_atom_site_aniso_U_22
_atom_site_aniso_U_33
_atom_site_aniso_U_23
_atom_site_aniso_U_13
_atom_site_aniso_U_12
O1 0.0270(6) 0.0499(8) 0.0298(6) 0.0005(5) 0.0021(5) -0.0070(5)
O2 0.0307(7) 0.0591(9) 0.0508(8) 0.0010(7) -0.0065(6) -0.0058(6)
N2 0.0240(7) 0.0316(7) 0.0227(6) 0.0004(5) 0.0025(5) 0.0005(5)
N1 0.0233(6) 0.0288(7) 0.0234(6) -0.0005(5) 0.0003(5) -0.0024(5)
O3 0.0358(7) 0.0592(9) 0.0569(8) -0.0047(7) 0.0103(6) -0.0087(6)
C21 0.0260(8) 0.0349(9) 0.0217(7) 0.0016(6) 0.0015(6) -0.0056(6)
C12 0.0247(8) 0.0271(8) 0.0243(7) -0.0013(6) -0.0003(6) 0.0025(6)
C11 0.0252(8) 0.0304(8) 0.0239(7) -0.0016(6) 0.0005(6) 0.0001(6)
C3 0.0262(8) 0.0304(8) 0.0239(7) -0.0015(6) -0.0003(6) 0.0016(6)
C2 0.0227(7) 0.0253(7) 0.0256(7) 0.0011(6) 0.0010(6) 0.0028(6)
C13 0.0290(8) 0.0336(9) 0.0229(7) 0.0013(6) 0.0026(6) 0.0001(7)
C33 0.0234(8) 0.0342(9) 0.0234(7) 0.0012(6) 0.0032(6) 0.0017(6)
C1 0.0228(7) 0.0319(8) 0.0245(7) -0.0005(6) 0.0021(6) 0.0013(6)
C4 0.0296(8) 0.0290(8) 0.0246(7) 0.0002(6) 0.0009(6) 0.0034(6)
C6 0.0320(9) 0.0324(9) 0.0276(8) -0.0037(7) 0.0009(6) -0.0061(7)
C5 0.0349(9) 0.0287(8) 0.0300(8) 0.0009(6) 0.0028(7) -0.0053(7)
C38 0.0287(9) 0.0337(9) 0.0349(8) 0.0002(7) 0.0044(7) 0.0015(7)
C34 0.0280(8) 0.0354(9) 0.0281(8) 0.0041(7) -0.0003(6) 0.0000(7)
C14 0.0323(9) 0.0353(9) 0.0237(7) -0.0007(6) -0.0016(6) 0.0013(7)
C26 0.0300(8) 0.0346(9) 0.0255(7) -0.0018(6) 0.0027(6) -0.0064(7)
C16 0.0270(8) 0.0456(10) 0.0267(8) 0.0005(7) 0.0022(6) -0.0032(7)
C7 0.0378(9) 0.0330(9) 0.0243(8) 0.0020(6) 0.0027(6) -0.0016(7)
C27 0.0321(9) 0.0346(9) 0.0367(9) -0.0044(7) 0.0010(7) -0.0001(7)
C22 0.0293(9) 0.0439(10) 0.0281(8) 0.0063(7) -0.0023(6) -0.0044(7)
C15 0.0261(8) 0.0522(11) 0.0279(8) -0.0006(8) -0.0020(6) -0.0002(7)
C42 0.0378(10) 0.0334(9) 0.0335(9) 0.0052(7) 0.0012(7) -0.0008(7)
C37 0.0407(10) 0.0397(10) 0.0427(10) -0.0052(8) 0.0103(8) 0.0056(8)
C35 0.0370(10) 0.0468(11) 0.0337(9) 0.0088(8) 0.0095(7) -0.0009(8)
C39 0.0414(11) 0.0297(9) 0.0499(10) 0.0049(8) 0.0089(8) 0.0037(8)
C30 0.0326(9) 0.0490(11) 0.0384(9) 0.0062(8) -0.0058(7) 0.0050(8)
C9 0.0462(11) 0.0446(11) 0.0227(8) -0.0007(7) 0.0006(7) -0.0056(8)
C25 0.0463(11) 0.0433(11) 0.0337(9) -0.0078(8) 0.0006(8) -0.0090(9)
C23 0.0373(10) 0.0586(13) 0.0321(9) 0.0068(9) -0.0100(7) -0.0071(9)
C17 0.0384(10) 0.0561(12) 0.0242(8) 0.0033(8) -0.0046(7) -0.0053(8)
C10 0.0606(13) 0.0389(10) 0.0306(9) 0.0075(8) 0.0003(8) 0.0052(9)
C36 0.0416(11) 0.0542(12) 0.0359(9) -0.0009(9) 0.0151(8) 0.0047(9)
C24 0.0518(12) 0.0577(13) 0.0309(9) -0.0036(9) -0.0088(8) -0.0127(10)
C8 0.0431(11) 0.0531(12) 0.0297(8) 0.0012(8) 0.0086(7) -0.0068(9)
C45 0.0320(10) 0.0582(12) 0.0519(11) 0.0109(9) -0.0085(8) -0.0096(9)
B1 0.0241(9) 0.0301(9) 0.0271(8) 0.0017(7) 0.0004(7) 0.0019(7)
C43 0.0524(13) 0.0367(11) 0.0537(12) 0.0084(9) -0.0118(9) 0.0023(9)
C52 0.0431(11) 0.0609(13) 0.0549(11) 0.0018(10) 0.0097(9) -0.0081(10)
C29 0.0492(12) 0.0478(12) 0.0624(13) -0.0189(10) -0.0003(10) 0.0094(10)
C28 0.0439(12) 0.0601(14) 0.0550(12) 0.0206(11) -0.0036(9) 0.0017(10)
C49 0.0517(12) 0.0589(13) 0.0563(12) 0.0021(10) 0.0039(10) -0.0080(10)
C32 0.0469(13) 0.0588(14) 0.0718(15) 0.0257(12) 0.0100(11) 0.0140(11)
C31 0.0393(11) 0.0828(17) 0.0492(12) 0.0184(11) 0.0036(9) 0.0116(11)
C44 0.0534(13) 0.0421(12) 0.0662(14) 0.0095(10) -0.0153(10) -0.0087(10)
C41 0.0557(15) 0.0611(15) 0.0766(16) 0.0301(13) -0.0008(12) -0.0002(12)
C51 0.0780(17) 0.0708(16) 0.0621(14) 0.0005(12) 0.0287(12) -0.0081(13)
C48 0.0438(12) 0.0693(15) 0.0768(15) 0.0096(12) 0.0062(11) 0.0086(11)
C40 0.0723(17) 0.0463(13) 0.0793(17) 0.0021(12) 0.0044(13) -0.0180(12)
C46 0.0514(13) 0.0852(17) 0.0524(12) -0.0001(12) -0.0045(10) -0.0252(12)
C50 0.0695(16) 0.0633(15) 0.0741(15) -0.0074(12) 0.0204(13) -0.0026(13)
C20 0.054(3) 0.113(5) 0.0269(19) -0.022(3) -0.0036(17) 0.006(3)
C47 0.0652(15) 0.0703(16) 0.0871(17) -0.0210(14) 0.0206(13) -0.0225(13)
C19 0.057(3) 0.067(2) 0.047(2) 0.0198(19) -0.024(3) -0.014(2)
C18 0.049(3) 0.066(3) 0.0304(17) -0.0023(18) -0.0094(18) -0.011(2)
Li1 0.0315(17) 0.068(2) 0.0532(19) -0.0020(18) 0.0027(14) -0.0100(16)
C18A 0.065(5) 0.084(5) 0.030(3) -0.007(4) -0.003(4) -0.028(4)
C20A 0.056(4) 0.056(5) 0.015(3) -0.004(3) -0.005(3) -0.004(3)
C19A 0.049(5) 0.077(5) 0.042(3) 0.011(4) -0.012(4) 0.013(4)

loop_
_atom_type_symbol
_atom_type_description
_atom_type_scat_dispersion_real
_atom_type_scat_dispersion_imag
_atom_type_scat_source
C C 0.0181 0.0091 'International Tables Vol C Tables 4.2.6.8 and 6.1.1.4'
H H 0.0000 0.0000 'International Tables Vol C Tables 4.2.6.8 and 6.1.1.4'
B B 0.0090 0.0039 'International Tables Vol C Tables 4.2.6.8 and 6.1.1.4'
Li Li 0.0008 0.0003 'International Tables Vol C Tables 4.2.6.8 and 6.1.1.4'
N N 0.0311 0.0180 'International Tables Vol C Tables 4.2.6.8 and 6.1.1.4'
O O 0.0492 0.0322 'International Tables Vol C Tables 4.2.6.8 and 6.1.1.4'

loop_
_geom_angle_atom_site_label_1
_geom_angle_atom_site_label_2
_geom_angle_atom_site_label_3
_geom_angle
_geom_angle_site_symmetry_1
_geom_angle_site_symmetry_3
_geom_angle_publ_flag
B1 O1 Li1 179.3(2) . . ?
C45 O2 C48 108.84(17) . . ?
C45 O2 Li1 119.66(18) . . ?
C48 O2 Li1 121.78(18) . . ?
C12 N2 C33 114.89(12) . . ?
C12 N2 B1 128.84(13) . . ?
C33 N2 B1 115.96(13) . . ?
C21 N1 B1 113.88(13) . . ?
C2 N1 C21 114.57(12) . . ?
C2 N1 B1 127.54(14) . . ?
C52 O3 C49 109.89(16) . . ?
C52 O3 Li1 126.46(19) . . ?
C49 O3 Li1 118.74(17) . . ?
C26 C21 N1 118.32(15) . . ?
C26 C21 C22 120.88(15) . . ?
C22 C21 N1 120.74(15) . . ?
N2 C12 C11 122.50(14) . . ?
C13 C12 N2 119.45(14) . . ?
C13 C12 C11 117.98(15) . . ?
C12 C11 C1 125.93(14) . . ?
C16 C11 C12 117.20(14) . . ?
C16 C11 C1 116.76(14) . . ?
C2 C3 H3 118.2 . . ?
C4 C3 H3 118.2 . . ?
C4 C3 C2 123.53(15) . . ?
N1 C2 C3 119.84(14) . . ?
C1 C2 N1 122.66(14) . . ?
C1 C2 C3 117.48(14) . . ?
C12 C13 H13 118.1 . . ?
C14 C13 C12 123.87(15) . . ?
C14 C13 H13 118.1 . . ?
C38 C33 N2 117.60(14) . . ?
C38 C33 C34 120.35(15) . . ?
C34 C33 N2 122.01(15) . . ?
C2 C1 C11 125.93(15) . . ?
C6 C1 C11 116.42(14) . . ?
C6 C1 C2 117.26(14) . . ?
C3 C4 C5 117.60(14) . . ?
C3 C4 C7 121.93(15) . . ?
C5 C4 C7 120.43(15) . . ?
C1 C6 H6 118.3 . . ?
C5 C6 C1 123.40(15) . . ?
C5 C6 H6 118.3 . . ?
C4 C5 H5 120.2 . . ?
C6 C5 C4 119.54(15) . . ?
C6 C5 H5 120.2 . . ?
C33 C38 C39 121.42(15) . . ?
C37 C38 C33 119.14(16) . . ?
C37 C38 C39 119.44(17) . . ?
C33 C34 C42 122.81(15) . . ?
C35 C34 C33 118.43(17) . . ?
C35 C34 C42 118.73(16) . . ?
C13 C14 C15 117.28(15) . . ?
C13 C14 C17 121.35(15) . . ?
C15 C14 C17 121.32(15) . . ?
C21 C26 C27 120.69(15) . . ?
C25 C26 C21 118.75(17) . . ?
C25 C26 C27 120.49(17) . . ?
C11 C16 H16 118.2 . . ?
C15 C16 C11 123.53(15) . . ?
C15 C16 H16 118.2 . . ?
C9 C7 C4 112.17(14) . . ?
C9 C7 C10 108.91(15) . . ?
C9 C7 C8 108.20(15) . . ?
C10 C7 C4 108.73(14) . . ?
C10 C7 C8 109.00(16) . . ?
C8 C7 C4 109.79(14) . . ?
C26 C27 H27 107.8 . . ?
C26 C27 C29 113.98(16) . . ?
C26 C27 C28 109.87(15) . . ?
C29 C27 H27 107.8 . . ?
C29 C27 C28 109.34(18) . . ?
C28 C27 H27 107.8 . . ?
C21 C22 C30 123.14(16) . . ?
C23 C22 C21 117.89(18) . . ?
C23 C22 C30 118.97(17) . . ?
C14 C15 H15 120.2 . . ?
C16 C15 C14 119.64(16) . . ?
C16 C15 H15 120.2 . . ?
C34 C42 H42 108.0 . . ?
C34 C42 C43 111.28(16) . . ?
C34 C42 C44 112.13(16) . . ?
C43 C42 H42 108.0 . . ?
C44 C42 H42 108.0 . . ?
C44 C42 C43 109.39(16) . . ?
C38 C37 H37 119.6 . . ?
C36 C37 C38 120.87(18) . . ?
C36 C37 H37 119.6 . . ?
C34 C35 H35 119.2 . . ?
C36 C35 C34 121.55(17) . . ?
C36 C35 H35 119.2 . . ?
C38 C39 H39 107.7 . . ?
C38 C39 C41 110.82(17) . . ?
C38 C39 C40 111.45(18) . . ?
C41 C39 H39 107.7 . . ?
C41 C39 C40 111.4(2) . . ?
C40 C39 H39 107.7 . . ?
C22 C30 H30 108.0 . . ?
C22 C30 C32 112.90(17) . . ?
C22 C30 C31 111.60(19) . . ?
C32 C30 H30 108.0 . . ?
C31 C30 H30 108.0 . . ?
C31 C30 C32 108.26(17) . . ?
C7 C9 H9A 109.5 . . ?
C7 C9 H9B 109.5 . . ?
C7 C9 H9C 109.5 . . ?
H9A C9 H9B 109.5 . . ?
H9A C9 H9C 109.5 . . ?
H9B C9 H9C 109.5 . . ?
C26 C25 H25 119.7 . . ?
C24 C25 C26 120.63(19) . . ?
C24 C25 H25 119.7 . . ?
C22 C23 H23 119.1 . . ?
C24 C23 C22 121.74(18) . . ?
C24 C23 H23 119.1 . . ?
C14 C17 C19 106.6(3) . . ?
C14 C17 C18 111.7(2) . . ?
C14 C17 C20A 110.7(6) . . ?
C20 C17 C14 111.6(4) . . ?
C20 C17 C19 110.6(5) . . ?
C20 C17 C18 109.3(4) . . ?
C19 C17 C18 106.8(3) . . ?
C18A C17 C14 107.9(4) . . ?
C18A C17 C20A 107.1(6) . . ?
C19A C17 C14 111.9(6) . . ?
C19A C17 C18A 112.0(5) . . ?
C19A C17 C20A 107.1(7) . . ?
C7 C10 H10A 109.5 . . ?
C7 C10 H10B 109.5 . . ?
C7 C10 H10C 109.5 . . ?
H10A C10 H10B 109.5 . . ?
H10A C10 H10C 109.5 . . ?
H10B C10 H10C 109.5 . . ?
C37 C36 H36 120.2 . . ?
C35 C36 C37 119.67(17) . . ?
C35 C36 H36 120.2 . . ?
C25 C24 H24 120.0 . . ?
C23 C24 C25 120.03(18) . . ?
C23 C24 H24 120.0 . . ?
C7 C8 H8A 109.5 . . ?
C7 C8 H8B 109.5 . . ?
C7 C8 H8C 109.5 . . ?
H8A C8 H8B 109.5 . . ?
H8A C8 H8C 109.5 . . ?
H8B C8 H8C 109.5 . . ?
O2 C45 H45A 110.5 . . ?
O2 C45 H45B 110.5 . . ?
O2 C45 C46 106.07(18) . . ?
H45A C45 H45B 108.7 . . ?
C46 C45 H45A 110.5 . . ?
C46 C45 H45B 110.5 . . ?
O1 B1 N2 119.80(15) . . ?
O1 B1 N1 119.44(15) . . ?
N2 B1 N1 120.76(14) . . ?
C42 C43 H43A 109.5 . . ?
C42 C43 H43B 109.5 . . ?
C42 C43 H43C 109.5 . . ?
H43A C43 H43B 109.5 . . ?
H43A C43 H43C 109.5 . . ?
H43B C43 H43C 109.5 . . ?
O3 C52 H52A 110.8 . . ?
O3 C52 H52B 110.8 . . ?
O3 C52 C51 104.81(19) . . ?
H52A C52 H52B 108.9 . . ?
C51 C52 H52A 110.8 . . ?
C51 C52 H52B 110.8 . . ?
C27 C29 H29A 109.5 . . ?
C27 C29 H29B 109.5 . . ?
C27 C29 H29C 109.5 . . ?
H29A C29 H29B 109.5 . . ?
H29A C29 H29C 109.5 . . ?
H29B C29 H29C 109.5 . . ?
C27 C28 H28A 109.5 . . ?
C27 C28 H28B 109.5 . . ?
C27 C28 H28C 109.5 . . ?
H28A C28 H28B 109.5 . . ?
H28A C28 H28C 109.5 . . ?
H28B C28 H28C 109.5 . . ?
O3 C49 H49A 110.4 . . ?
O3 C49 H49B 110.4 . . ?
O3 C49 C50 106.44(19) . . ?
H49A C49 H49B 108.6 . . ?
C50 C49 H49A 110.4 . . ?
C50 C49 H49B 110.4 . . ?
C30 C32 H32A 109.5 . . ?
C30 C32 H32B 109.5 . . ?
C30 C32 H32C 109.5 . . ?
H32A C32 H32B 109.5 . . ?
H32A C32 H32C 109.5 . . ?
H32B C32 H32C 109.5 . . ?
C30 C31 H31A 109.5 . . ?
C30 C31 H31B 109.5 . . ?
C30 C31 H31C 109.5 . . ?
H31A C31 H31B 109.5 . . ?
H31A C31 H31C 109.5 . . ?
H31B C31 H31C 109.5 . . ?
C42 C44 H44A 109.5 . . ?
C42 C44 H44B 109.5 . . ?
C42 C44 H44C 109.5 . . ?
H44A C44 H44B 109.5 . . ?
H44A C44 H44C 109.5 . . ?
H44B C44 H44C 109.5 . . ?
C39 C41 H41A 109.5 . . ?
C39 C41 H41B 109.5 . . ?
C39 C41 H41C 109.5 . . ?
H41A C41 H41B 109.5 . . ?
H41A C41 H41C 109.5 . . ?
H41B C41 H41C 109.5 . . ?
C52 C51 H51A 111.0 . . ?
C52 C51 H51B 111.0 . . ?
H51A C51 H51B 109.0 . . ?
C50 C51 C52 103.9(2) . . ?
C50 C51 H51A 111.0 . . ?
C50 C51 H51B 111.0 . . ?
O2 C48 H48A 110.6 . . ?
O2 C48 H48B 110.6 . . ?
O2 C48 C47 105.7(2) . . ?
H48A C48 H48B 108.7 . . ?
C47 C48 H48A 110.6 . . ?
C47 C48 H48B 110.6 . . ?
C39 C40 H40A 109.5 . . ?
C39 C40 H40B 109.5 . . ?
C39 C40 H40C 109.5 . . ?
H40A C40 H40B 109.5 . . ?
H40A C40 H40C 109.5 . . ?
H40B C40 H40C 109.5 . . ?
C45 C46 H46A 111.3 . . ?
C45 C46 H46B 111.3 . . ?
C45 C46 C47 102.4(2) . . ?
H46A C46 H46B 109.2 . . ?
C47 C46 H46A 111.3 . . ?
C47 C46 H46B 111.3 . . ?
C49 C50 C51 102.6(2) . . ?
C49 C50 H50A 111.2 . . ?
C49 C50 H50B 111.2 . . ?
C51 C50 H50A 111.2 . . ?
C51 C50 H50B 111.2 . . ?
H50A C50 H50B 109.2 . . ?
C17 C20 H20A 109.5 . . ?
C17 C20 H20B 109.5 . . ?
C17 C20 H20C 109.5 . . ?
H20A C20 H20B 109.5 . . ?
H20A C20 H20C 109.5 . . ?
H20B C20 H20C 109.5 . . ?
C48 C47 H47A 111.2 . . ?
C48 C47 H47B 111.2 . . ?
C46 C47 C48 102.9(2) . . ?
C46 C47 H47A 111.2 . . ?
C46 C47 H47B 111.2 . . ?
H47A C47 H47B 109.1 . . ?
C17 C19 H19A 109.5 . . ?
C17 C19 H19B 109.5 . . ?
C17 C19 H19C 109.5 . . ?
H19A C19 H19B 109.5 . . ?
H19A C19 H19C 109.5 . . ?
H19B C19 H19C 109.5 . . ?
C17 C18 H18A 109.5 . . ?
C17 C18 H18B 109.5 . . ?
C17 C18 H18C 109.5 . . ?
H18A C18 H18B 109.5 . . ?
H18A C18 H18C 109.5 . . ?
H18B C18 H18C 109.5 . . ?
O1 Li1 O2 129.3(2) . . ?
O1 Li1 O3 124.7(2) . . ?
O2 Li1 O3 105.33(17) . . ?
C17 C18A H18D 109.5 . . ?
C17 C18A H18E 109.5 . . ?
C17 C18A H18F 109.5 . . ?
H18D C18A H18E 109.5 . . ?
H18D C18A H18F 109.5 . . ?
H18E C18A H18F 109.5 . . ?
C17 C20A H20D 109.5 . . ?
C17 C20A H20E 109.5 . . ?
C17 C20A H20F 109.5 . . ?
H20D C20A H20E 109.5 . . ?
H20D C20A H20F 109.5 . . ?
H20E C20A H20F 109.5 . . ?
C17 C19A H19D 109.5 . . ?
C17 C19A H19E 109.5 . . ?
C17 C19A H19F 109.5 . . ?
H19D C19A H19E 109.5 . . ?
H19D C19A H19F 109.5 . . ?
H19E C19A H19F 109.5 . . ?

loop_
_geom_bond_atom_site_label_1
_geom_bond_atom_site_label_2
_geom_bond_distance
_geom_bond_site_symmetry_2
_geom_bond_publ_flag
O1 B1 1.301(2) . ?
O1 Li1 1.721(4) . ?
O2 C45 1.430(2) . ?
O2 C48 1.434(3) . ?
O2 Li1 1.904(4) . ?
N2 C12 1.407(2) . ?
N2 C33 1.444(2) . ?
N2 B1 1.481(2) . ?
N1 C21 1.449(2) . ?
N1 C2 1.410(2) . ?
N1 B1 1.489(2) . ?
O3 C52 1.437(3) . ?
O3 C49 1.439(3) . ?
O3 Li1 1.923(4) . ?
C21 C26 1.403(2) . ?
C21 C22 1.409(2) . ?
C12 C11 1.407(2) . ?
C12 C13 1.408(2) . ?
C11 C1 1.487(2) . ?
C11 C16 1.401(2) . ?
C3 H3 0.9500 . ?
C3 C2 1.413(2) . ?
C3 C4 1.390(2) . ?
C2 C1 1.407(2) . ?
C13 H13 0.9500 . ?
C13 C14 1.387(2) . ?
C33 C38 1.402(2) . ?
C33 C34 1.406(2) . ?
C1 C6 1.407(2) . ?
C4 C5 1.390(2) . ?
C4 C7 1.538(2) . ?
C6 H6 0.9500 . ?
C6 C5 1.376(2) . ?
C5 H5 0.9500 . ?
C38 C37 1.395(2) . ?
C38 C39 1.515(3) . ?
C34 C42 1.520(3) . ?
C34 C35 1.393(2) . ?
C14 C15 1.392(2) . ?
C14 C17 1.534(2) . ?
C26 C27 1.514(3) . ?
C26 C25 1.400(2) . ?
C16 H16 0.9500 . ?
C16 C15 1.381(2) . ?
C7 C9 1.530(3) . ?
C7 C10 1.535(3) . ?
C7 C8 1.536(3) . ?
C27 H27 1.0000 . ?
C27 C29 1.523(3) . ?
C27 C28 1.529(3) . ?
C22 C30 1.513(3) . ?
C22 C23 1.397(3) . ?
C15 H15 0.9500 . ?
C42 H42 1.0000 . ?
C42 C43 1.530(3) . ?
C42 C44 1.523(3) . ?
C37 H37 0.9500 . ?
C37 C36 1.379(3) . ?
C35 H35 0.9500 . ?
C35 C36 1.379(3) . ?
C39 H39 1.0000 . ?
C39 C41 1.518(3) . ?
C39 C40 1.524(3) . ?
C30 H30 1.0000 . ?
C30 C32 1.532(3) . ?
C30 C31 1.531(3) . ?
C9 H9A 0.9800 . ?
C9 H9B 0.9800 . ?
C9 H9C 0.9800 . ?
C25 H25 0.9500 . ?
C25 C24 1.382(3) . ?
C23 H23 0.9500 . ?
C23 C24 1.373(3) . ?
C17 C20 1.521(5) . ?
C17 C19 1.543(5) . ?
C17 C18 1.544(4) . ?
C17 C18A 1.523(6) . ?
C17 C20A 1.536(7) . ?
C17 C19A 1.508(6) . ?
C10 H10A 0.9800 . ?
C10 H10B 0.9800 . ?
C10 H10C 0.9800 . ?
C36 H36 0.9500 . ?
C24 H24 0.9500 . ?
C8 H8A 0.9800 . ?
C8 H8B 0.9800 . ?
C8 H8C 0.9800 . ?
C45 H45A 0.9900 . ?
C45 H45B 0.9900 . ?
C45 C46 1.484(3) . ?
C43 H43A 0.9800 . ?
C43 H43B 0.9800 . ?
C43 H43C 0.9800 . ?
C52 H52A 0.9900 . ?
C52 H52B 0.9900 . ?
C52 C51 1.499(4) . ?
C29 H29A 0.9800 . ?
C29 H29B 0.9800 . ?
C29 H29C 0.9800 . ?
C28 H28A 0.9800 . ?
C28 H28B 0.9800 . ?
C28 H28C 0.9800 . ?
C49 H49A 0.9900 . ?
C49 H49B 0.9900 . ?
C49 C50 1.494(3) . ?
C32 H32A 0.9800 . ?
C32 H32B 0.9800 . ?
C32 H32C 0.9800 . ?
C31 H31A 0.9800 . ?
C31 H31B 0.9800 . ?
C31 H31C 0.9800 . ?
C44 H44A 0.9800 . ?
C44 H44B 0.9800 . ?
C44 H44C 0.9800 . ?
C41 H41A 0.9800 . ?
C41 H41B 0.9800 . ?
C41 H41C 0.9800 . ?
C51 H51A 0.9900 . ?
C51 H51B 0.9900 . ?
C51 C50 1.498(4) . ?
C48 H48A 0.9900 . ?
C48 H48B 0.9900 . ?
C48 C47 1.528(4) . ?
C40 H40A 0.9800 . ?
C40 H40B 0.9800 . ?
C40 H40C 0.9800 . ?
C46 H46A 0.9900 . ?
C46 H46B 0.9900 . ?
C46 C47 1.485(4) . ?
C50 H50A 0.9900 . ?
C50 H50B 0.9900 . ?
C20 H20A 0.9800 . ?
C20 H20B 0.9800 . ?
C20 H20C 0.9800 . ?
C47 H47A 0.9900 . ?
C47 H47B 0.9900 . ?
C19 H19A 0.9800 . ?
C19 H19B 0.9800 . ?
C19 H19C 0.9800 . ?
C18 H18A 0.9800 . ?
C18 H18B 0.9800 . ?
C18 H18C 0.9800 . ?
C18A H18D 0.9800 . ?
C18A H18E 0.9800 . ?
C18A H18F 0.9800 . ?
C20A H20D 0.9800 . ?
C20A H20E 0.9800 . ?
C20A H20F 0.9800 . ?
C19A H19D 0.9800 . ?
C19A H19E 0.9800 . ?
C19A H19F 0.9800 . ?

loop_
_geom_torsion_atom_site_label_1
_geom_torsion_atom_site_label_2
_geom_torsion_atom_site_label_3
_geom_torsion_atom_site_label_4
_geom_torsion
_geom_torsion_site_symmetry_1
_geom_torsion_site_symmetry_2
_geom_torsion_site_symmetry_3
_geom_torsion_site_symmetry_4
_geom_torsion_publ_flag
O2 C45 C46 C47 35.5(2) . . . . ?
O2 C48 C47 C46 24.8(3) . . . . ?
N2 C12 C11 C1 8.4(3) . . . . ?
N2 C12 C11 C16 -175.62(16) . . . . ?
N2 C12 C13 C14 179.49(16) . . . . ?
N2 C33 C38 C37 -178.17(16) . . . . ?
N2 C33 C38 C39 2.4(2) . . . . ?
N2 C33 C34 C42 0.5(2) . . . . ?
N2 C33 C34 C35 178.51(15) . . . . ?
N1 C21 C26 C27 8.5(2) . . . . ?
N1 C21 C26 C25 -174.39(15) . . . . ?
N1 C21 C22 C30 -4.5(2) . . . . ?
N1 C21 C22 C23 174.66(15) . . . . ?
N1 C2 C1 C11 17.9(2) . . . . ?
N1 C2 C1 C6 -169.59(15) . . . . ?
O3 C52 C51 C50 30.3(3) . . . . ?
O3 C49 C50 C51 27.1(3) . . . . ?
C21 N1 C2 C3 7.1(2) . . . . ?
C21 N1 C2 C1 -171.21(15) . . . . ?
C21 N1 B1 O1 -6.4(2) . . . . ?
C21 N1 B1 N2 173.32(15) . . . . ?
C21 C26 C27 C29 -148.66(17) . . . . ?
C21 C26 C27 C28 88.2(2) . . . . ?
C21 C26 C25 C24 -0.8(3) . . . . ?
C21 C22 C30 C32 118.4(2) . . . . ?
C21 C22 C30 C31 -119.34(19) . . . . ?
C21 C22 C23 C24 0.2(3) . . . . ?
C12 N2 C33 C38 78.78(19) . . . . ?
C12 N2 C33 C34 -99.10(18) . . . . ?
C12 N2 B1 O1 158.61(16) . . . . ?
C12 N2 B1 N1 -21.2(3) . . . . ?
C12 C11 C1 C2 -46.2(3) . . . . ?
C12 C11 C1 C6 141.24(17) . . . . ?
C12 C11 C16 C15 -5.6(3) . . . . ?
C12 C13 C14 C15 -2.8(3) . . . . ?
C12 C13 C14 C17 179.56(16) . . . . ?
C11 C12 C13 C14 -3.5(3) . . . . ?
C11 C1 C6 C5 165.91(16) . . . . ?
C11 C16 C15 C14 -0.7(3) . . . . ?
C3 C2 C1 C11 -160.50(15) . . . . ?
C3 C2 C1 C6 12.0(2) . . . . ?
C3 C4 C5 C6 6.6(3) . . . . ?
C3 C4 C7 C9 -9.9(2) . . . . ?
C3 C4 C7 C10 110.63(18) . . . . ?
C3 C4 C7 C8 -130.21(18) . . . . ?
C2 N1 C21 C26 96.81(17) . . . . ?
C2 N1 C21 C22 -80.34(18) . . . . ?
C2 N1 B1 O1 149.55(16) . . . . ?
C2 N1 B1 N2 -30.7(2) . . . . ?
C2 C3 C4 C5 -1.4(2) . . . . ?
C2 C3 C4 C7 -179.17(15) . . . . ?
C2 C1 C6 C5 -7.4(3) . . . . ?
C13 C12 C11 C1 -168.56(16) . . . . ?
C13 C12 C11 C16 7.4(2) . . . . ?
C13 C14 C15 C16 4.9(3) . . . . ?
C13 C14 C17 C20 -35.1(5) . . . . ?
C13 C14 C17 C19 85.7(4) . . . . ?
C13 C14 C17 C18 -157.9(4) . . . . ?
C13 C14 C17 C18A -132.1(7) . . . . ?
C13 C14 C17 C20A -15.2(5) . . . . ?
C13 C14 C17 C19A 104.2(7) . . . . ?
C33 N2 C12 C11 -150.82(15) . . . . ?
C33 N2 C12 C13 26.1(2) . . . . ?
C33 N2 B1 O1 -14.5(2) . . . . ?
C33 N2 B1 N1 165.71(14) . . . . ?
C33 C38 C37 C36 -0.1(3) . . . . ?
C33 C38 C39 C41 111.6(2) . . . . ?
C33 C38 C39 C40 -123.8(2) . . . . ?
C33 C34 C42 C43 112.75(19) . . . . ?
C33 C34 C42 C44 -124.36(19) . . . . ?
C33 C34 C35 C36 -0.8(3) . . . . ?
C1 C11 C16 C15 170.72(18) . . . . ?
C1 C6 C5 C4 -2.3(3) . . . . ?
C4 C3 C2 N1 173.43(15) . . . . ?
C4 C3 C2 C1 -8.2(2) . . . . ?
C5 C4 C7 C9 172.40(16) . . . . ?
C5 C4 C7 C10 -67.1(2) . . . . ?
C5 C4 C7 C8 52.1(2) . . . . ?
C38 C33 C34 C42 -177.30(16) . . . . ?
C38 C33 C34 C35 0.7(3) . . . . ?
C38 C37 C36 C35 0.0(3) . . . . ?
C34 C33 C38 C37 -0.2(3) . . . . ?
C34 C33 C38 C39 -179.64(17) . . . . ?
C34 C35 C36 C37 0.4(3) . . . . ?
C26 C21 C22 C30 178.44(16) . . . . ?
C26 C21 C22 C23 -2.4(2) . . . . ?
C26 C25 C24 C23 -1.4(3) . . . . ?
C16 C11 C1 C2 137.85(17) . . . . ?
C16 C11 C1 C6 -34.8(2) . . . . ?
C7 C4 C5 C6 -175.57(16) . . . . ?
C27 C26 C25 C24 176.31(18) . . . . ?
C22 C21 C26 C27 -174.38(15) . . . . ?
C22 C21 C26 C25 2.8(2) . . . . ?
C22 C23 C24 C25 1.7(3) . . . . ?
C15 C14 C17 C20 147.3(5) . . . . ?
C15 C14 C17 C19 -91.8(4) . . . . ?
C15 C14 C17 C18 24.6(4) . . . . ?
C15 C14 C17 C18A 50.4(7) . . . . ?
C15 C14 C17 C20A 167.3(5) . . . . ?
C15 C14 C17 C19A -73.3(7) . . . . ?
C42 C34 C35 C36 177.28(18) . . . . ?
C37 C38 C39 C41 -67.8(3) . . . . ?
C37 C38 C39 C40 56.8(3) . . . . ?
C35 C34 C42 C43 -65.2(2) . . . . ?
C35 C34 C42 C44 57.7(2) . . . . ?
C39 C38 C37 C36 179.29(19) . . . . ?
C30 C22 C23 C24 179.34(18) . . . . ?
C25 C26 C27 C29 34.3(2) . . . . ?
C25 C26 C27 C28 -88.8(2) . . . . ?
C23 C22 C30 C32 -60.7(2) . . . . ?
C23 C22 C30 C31 61.5(2) . . . . ?
C17 C14 C15 C16 -177.51(18) . . . . ?
C45 O2 C48 C47 -3.0(3) . . . . ?
C45 C46 C47 C48 -36.1(2) . . . . ?
B1 N2 C12 C11 36.0(3) . . . . ?
B1 N2 C12 C13 -147.12(17) . . . . ?
B1 N2 C33 C38 -107.11(18) . . . . ?
B1 N2 C33 C34 75.0(2) . . . . ?
B1 N1 C21 C26 -103.96(17) . . . . ?
B1 N1 C21 C22 78.89(19) . . . . ?
B1 N1 C2 C3 -148.74(16) . . . . ?
B1 N1 C2 C1 32.9(2) . . . . ?
C52 O3 C49 C50 -8.7(3) . . . . ?
C52 C51 C50 C49 -35.0(3) . . . . ?
C49 O3 C52 C51 -13.6(3) . . . . ?
C48 O2 C45 C46 -20.3(2) . . . . ?
Li1 O2 C45 C46 126.3(2) . . . . ?
Li1 O2 C48 C47 -148.7(2) . . . . ?
Li1 O3 C52 C51 141.0(2) . . . . ?
Li1 O3 C49 C50 -165.5(2) . . . . ?
